data_4025027
loop_
_publ_author_name
'Ashraf Wilsily'
'Eric Fillion'

_publ_section_title
;
Asymmetric Synthesis of All-Carbon Benzylic Quaternary Stereocenters via
Conjugate Addition to Alkylidene and Indenylidene Meldrum's Acids
;
_journal_name_full 'Journal of Organic Chemistry'
_journal_page_first 8583
_journal_page_last 8594
_journal_paper_doi 10.1021/jo901559d
_journal_volume 74
_journal_year 2009
_chemical_formula_sum 'C14 H13 Cl O4'
_chemical_formula_weight 280.69
_chemical_name_systematic
; 
 ? 
;
_space_group_IT_number 2
_symmetry_cell_setting triclinic
_symmetry_space_group_name_Hall '-P 1'
_symmetry_space_group_name_H-M 'P -1'
_atom_sites_solution_hydrogens geom
_atom_sites_solution_primary direct
_atom_sites_solution_secondary difmap
_audit_creation_method SHELXL-97
_cell_angle_alpha 81.573(1)
_cell_angle_beta 74.927(1)
_cell_angle_gamma 86.963(1)
_cell_formula_units_Z 2
_cell_length_a 6.9919(3)
_cell_length_b 7.4350(3)
_cell_length_c 13.1352(5)
_cell_measurement_reflns_used 7541
_cell_measurement_temperature 180(1)
_cell_measurement_theta_max 34.99
_cell_measurement_theta_min 2.77
_cell_volume 652.14(5)
_computing_cell_refinement SAINT
_computing_data_collection SMART
_computing_data_reduction SAINT
_computing_molecular_graphics SHELXTL
_computing_publication_material SHELXTL
_computing_structure_refinement SHELXTL
_computing_structure_solution SHELXTL
_diffrn_ambient_temperature 180(1)
_diffrn_measured_fraction_theta_full 1.000
_diffrn_measured_fraction_theta_max 1.000
_diffrn_measurement_device_type 'Bruker APEX'
_diffrn_measurement_method Omega
_diffrn_radiation_monochromator graphite
_diffrn_radiation_source 'fine-focus sealed tube'
_diffrn_radiation_type MoK\a
_diffrn_radiation_wavelength 0.71073
_diffrn_reflns_av_R_equivalents 0.0262
_diffrn_reflns_av_sigmaI/netI 0.0256
_diffrn_reflns_limit_h_max 9
_diffrn_reflns_limit_h_min -9
_diffrn_reflns_limit_k_max 9
_diffrn_reflns_limit_k_min -9
_diffrn_reflns_limit_l_max 17
_diffrn_reflns_limit_l_min -17
_diffrn_reflns_number 7207
_diffrn_reflns_theta_full 28.28
_diffrn_reflns_theta_max 28.28
_diffrn_reflns_theta_min 1.62
_exptl_absorpt_coefficient_mu 0.300
_exptl_absorpt_correction_T_max 0.948
_exptl_absorpt_correction_T_min 0.910
_exptl_absorpt_correction_type integration
_exptl_absorpt_process_details 'Face-indexed analytical'
_exptl_crystal_colour Colourless
_exptl_crystal_density_diffrn 1.429
_exptl_crystal_density_method 'not measured'
_exptl_crystal_description 'Needle plate fragment'
_exptl_crystal_F_000 292
_exptl_crystal_size_max 0.31
_exptl_crystal_size_mid 0.30
_exptl_crystal_size_min 0.20
_refine_diff_density_max 0.406
_refine_diff_density_min -0.409
_refine_diff_density_rms 0.063
_refine_ls_extinction_expression Fc^*^=kFc[1+0.001xFc^2^\l^3^/sin(2\q)]^-1/4^
_refine_ls_goodness_of_fit_ref 2.257
_refine_ls_hydrogen_treatment constr
_refine_ls_matrix_type full
_refine_ls_number_parameters 176
_refine_ls_number_reflns 3229
_refine_ls_number_restraints 0
_refine_ls_restrained_S_all 2.257
_refine_ls_R_factor_all 0.0436
_refine_ls_R_factor_gt 0.0406
_refine_ls_shift/su_max 0.000
_refine_ls_shift/su_mean 0.000
_refine_ls_structure_factor_coef Fsqd
_refine_ls_weighting_details 'calc w=1/[\s^2^(Fo^2^)+(0.0300P)^2^+0.0000P] where P=(Fo^2^+2Fc^2^)/3'
_refine_ls_weighting_scheme calc
_refine_ls_wR_factor_gt 0.1140
_refine_ls_wR_factor_ref 0.1148
_reflns_number_gt 2949
_reflns_number_total 3229
_reflns_threshold_expression >2sigma(I)
_cod_data_source_file jo901559d_si_004.cif
_cod_data_source_block ef1269m
_cod_depositor_comments
;
The following automatic conversions were performed:
'_symmetry_cell_setting' value 'Triclinic' changed to 'triclinic'
according to '/home/saulius/struct/CIF-dictionaries/cif_core.dic'
dictionary named 'cif_core.dic' version 2.4.1 from
2010-06-29.

'_exptl_absorpt_correction_type' value 'Integration' changed
to 'integration' according to
'/home/saulius/struct/CIF-dictionaries/cif_core.dic' dictionary named
'cif_core.dic' version 2.4.1 from 2010-06-29.

Automatic conversion script
Id: cif_fix_enum 1527 2010-12-29 10:47:43Z saulius 
;
_cod_original_sg_symbol_H-M P-1
_cod_database_code 4025027

loop_
_symmetry_equiv_pos_as_xyz
'x, y, z'
'-x, -y, -z'

loop_
_atom_site_label
_atom_site_type_symbol
_atom_site_fract_x
_atom_site_fract_y
_atom_site_fract_z
_atom_site_U_iso_or_equiv
_atom_site_adp_type
_atom_site_occupancy
_atom_site_symmetry_multiplicity
_atom_site_calc_flag
_atom_site_refinement_flags
_atom_site_disorder_assembly
_atom_site_disorder_group
O1 O 0.90332(14) 0.80511(13) 0.28527(7) 0.0283(2) Uani 1 1 d . . .
C2 C 0.7622(2) 0.75165(19) 0.38578(10) 0.0278(3) Uani 1 1 d . . .
O3 O 0.75749(16) 0.55606(13) 0.40790(7) 0.0291(2) Uani 1 1 d . . .
C4 C 0.7453(2) 0.45835(18) 0.33079(10) 0.0246(3) Uani 1 1 d . . .
C5 C 0.77973(19) 0.55917(17) 0.22135(10) 0.0213(3) Uani 1 1 d . . .
C6 C 0.9015(2) 0.72514(18) 0.19965(10) 0.0241(3) Uani 1 1 d . . .
C7 C 0.8459(3) 0.8147(2) 0.46868(13) 0.0421(4) Uani 1 1 d . . .
H7X H 0.9754 0.7560 0.4669 0.063 Uiso 1 1 calc R . .
H7Y H 0.7557 0.7821 0.5392 0.063 Uiso 1 1 calc R . .
H7Z H 0.8611 0.9469 0.4540 0.063 Uiso 1 1 calc R . .
C8 C 0.5606(2) 0.8304(2) 0.38399(12) 0.0325(3) Uani 1 1 d . . .
H8X H 0.5676 0.9633 0.3696 0.049 Uiso 1 1 calc R . .
H8Y H 0.4673 0.7945 0.4531 0.049 Uiso 1 1 calc R . .
H8Z H 0.5152 0.7848 0.3281 0.049 Uiso 1 1 calc R . .
O9 O 0.71828(17) 0.29802(13) 0.35364(8) 0.0341(3) Uani 1 1 d . . .
O10 O 1.00359(16) 0.78810(15) 0.11473(8) 0.0350(3) Uani 1 1 d . . .
C11 C 0.70940(19) 0.49959(17) 0.14615(10) 0.0206(3) Uani 1 1 d . . .
C12 C 0.5828(2) 0.33561(17) 0.16679(10) 0.0227(3) Uani 1 1 d . . .
C13 C 0.6605(2) 0.18237(19) 0.11781(11) 0.0293(3) Uani 1 1 d . . .
H13 H 0.7966 0.1777 0.0810 0.035 Uiso 1 1 calc R . .
C14 C 0.5399(2) 0.03887(19) 0.12309(12) 0.0340(3) Uani 1 1 d . . .
H14 H 0.5938 -0.0645 0.0901 0.041 Uiso 1 1 calc R . .
C15 C 0.3418(2) 0.0436(2) 0.17566(12) 0.0344(3) Uani 1 1 d . . .
H15 H 0.2599 -0.0555 0.1777 0.041 Uiso 1 1 calc R . .
C16 C 0.2620(2) 0.1916(2) 0.22531(12) 0.0311(3) Uani 1 1 d . . .
H16 H 0.1260 0.1946 0.2626 0.037 Uiso 1 1 calc R . .
C17 C 0.3838(2) 0.33584(18) 0.21988(10) 0.0255(3) Uani 1 1 d . . .
Cl18 Cl 0.27839(5) 0.52439(5) 0.27862(3) 0.03868(15) Uani 1 1 d . . .
C19 C 0.7404(2) 0.58990(19) 0.03360(10) 0.0269(3) Uani 1 1 d . . .
H19X H 0.8211 0.6982 0.0228 0.040 Uiso 1 1 calc R . .
H19Y H 0.6118 0.6255 0.0194 0.040 Uiso 1 1 calc R . .
H19Z H 0.8085 0.5051 -0.0151 0.040 Uiso 1 1 calc R . .

loop_
_atom_site_aniso_label
_atom_site_aniso_U_11
_atom_site_aniso_U_22
_atom_site_aniso_U_33
_atom_site_aniso_U_23
_atom_site_aniso_U_13
_atom_site_aniso_U_12
O1 0.0295(5) 0.0305(5) 0.0258(5) -0.0104(4) -0.0032(4) -0.0090(4)
C2 0.0364(8) 0.0265(7) 0.0203(6) -0.0063(5) -0.0042(6) -0.0046(6)
O3 0.0422(6) 0.0261(5) 0.0213(5) -0.0055(4) -0.0104(4) -0.0023(4)
C4 0.0260(7) 0.0272(7) 0.0214(6) -0.0048(5) -0.0062(5) -0.0014(5)
C5 0.0204(6) 0.0220(6) 0.0210(6) -0.0046(5) -0.0030(5) -0.0024(5)
C6 0.0227(6) 0.0267(6) 0.0240(6) -0.0069(5) -0.0054(5) -0.0040(5)
C7 0.0588(11) 0.0420(9) 0.0324(8) -0.0152(7) -0.0170(8) -0.0068(8)
C8 0.0357(8) 0.0309(7) 0.0272(7) -0.0075(6) 0.0004(6) -0.0014(6)
O9 0.0507(7) 0.0235(5) 0.0283(5) -0.0009(4) -0.0110(5) -0.0070(5)
O10 0.0343(6) 0.0426(6) 0.0263(5) -0.0069(4) 0.0001(4) -0.0182(5)
C11 0.0191(6) 0.0203(6) 0.0214(6) -0.0046(5) -0.0023(5) -0.0008(5)
C12 0.0256(7) 0.0237(6) 0.0208(6) -0.0035(5) -0.0083(5) -0.0040(5)
C13 0.0319(7) 0.0293(7) 0.0276(7) -0.0062(6) -0.0073(6) -0.0046(6)
C14 0.0471(9) 0.0232(7) 0.0350(8) -0.0075(6) -0.0141(7) -0.0026(6)
C15 0.0406(9) 0.0280(7) 0.0383(8) 0.0005(6) -0.0170(7) -0.0115(6)
C16 0.0278(7) 0.0336(8) 0.0322(7) 0.0017(6) -0.0098(6) -0.0086(6)
C17 0.0268(7) 0.0257(7) 0.0246(6) -0.0032(5) -0.0073(5) -0.0016(5)
Cl18 0.0267(2) 0.0356(2) 0.0521(3) -0.01558(18) -0.00224(17) 0.00200(15)
C19 0.0317(7) 0.0286(7) 0.0210(6) -0.0026(5) -0.0073(5) -0.0056(6)

loop_
_atom_type_symbol
_atom_type_description
_atom_type_scat_dispersion_real
_atom_type_scat_dispersion_imag
_atom_type_scat_source
C C 0.0033 0.0016 'International Tables Vol C Tables 4.2.6.8 and 6.1.1.4'
H H 0.0000 0.0000 'International Tables Vol C Tables 4.2.6.8 and 6.1.1.4'
O O 0.0106 0.0060 'International Tables Vol C Tables 4.2.6.8 and 6.1.1.4'
Cl Cl 0.1484 0.1585 'International Tables Vol C Tables 4.2.6.8 and 6.1.1.4'

loop_
_geom_angle_atom_site_label_1
_geom_angle_atom_site_label_2
_geom_angle_atom_site_label_3
_geom_angle
_geom_angle_site_symmetry_1
_geom_angle_site_symmetry_3
_geom_angle_publ_flag
C6 O1 C2 119.84(10) . . ?
O3 C2 O1 109.28(10) . . ?
O3 C2 C8 111.13(12) . . ?
O1 C2 C8 110.59(11) . . ?
O3 C2 C7 106.29(12) . . ?
O1 C2 C7 105.69(12) . . ?
C8 C2 C7 113.60(12) . . ?
C4 O3 C2 119.52(10) . . ?
O9 C4 O3 118.74(12) . . ?
O9 C4 C5 124.91(12) . . ?
O3 C4 C5 116.24(11) . . ?
C11 C5 C4 121.65(11) . . ?
C11 C5 C6 122.53(11) . . ?
C4 C5 C6 115.79(11) . . ?
O10 C6 O1 117.93(12) . . ?
O10 C6 C5 126.04(12) . . ?
O1 C6 C5 115.94(11) . . ?
C5 C11 C12 123.46(11) . . ?
C5 C11 C19 125.29(12) . . ?
C12 C11 C19 111.22(10) . . ?
C17 C12 C13 117.80(12) . . ?
C17 C12 C11 122.91(12) . . ?
C13 C12 C11 118.68(12) . . ?
C14 C13 C12 120.18(14) . . ?
C13 C14 C15 120.75(14) . . ?
C16 C15 C14 120.30(13) . . ?
C15 C16 C17 118.81(14) . . ?
C12 C17 C16 122.15(13) . . ?
C12 C17 Cl18 119.75(10) . . ?
C16 C17 Cl18 118.07(11) . . ?

loop_
_geom_bond_atom_site_label_1
_geom_bond_atom_site_label_2
_geom_bond_distance
_geom_bond_site_symmetry_2
_geom_bond_publ_flag
O1 C6 1.3501(15) . ?
O1 C2 1.4437(16) . ?
C2 O3 1.4410(17) . ?
C2 C8 1.503(2) . ?
C2 C7 1.502(2) . ?
O3 C4 1.3519(15) . ?
C4 O9 1.1985(16) . ?
C4 C5 1.4865(18) . ?
C5 C11 1.3483(17) . ?
C5 C6 1.4868(17) . ?
C6 O10 1.2005(16) . ?
C11 C12 1.4953(17) . ?
C11 C19 1.4971(17) . ?
C12 C17 1.3849(19) . ?
C12 C13 1.4051(19) . ?
C13 C14 1.378(2) . ?
C14 C15 1.379(2) . ?
C15 C16 1.379(2) . ?
C16 C17 1.3871(19) . ?
C17 Cl18 1.7365(14) . ?

loop_
_cod_related_entry_id
_cod_related_entry_database
_cod_related_entry_code
1 ChemSpider 30659074
